data_4515881
loop_
_publ_author_name
'Roy, Sourav'
'Halder, Soumi'
'Drew, Michael G. B.'
'Ray, Partha Pratim'
'Chattopadhyay, Shouvik'

_publ_section_title
;
 Fabrication of an Active Electronic Device Using a Hetero-bimetallic
 Coordination Polymer.
;
_journal_issue 10
_journal_name_full 'ACS omega'
_journal_page_first 12788
_journal_page_last 12796
_journal_paper_doi 10.1021/acsomega.8b02025
_journal_volume 3
_journal_year 2018
_chemical_formula_sum 'C21 H22 N4 Ni O5 Pb S2'
_chemical_formula_weight 740.44
_space_group_crystal_system monoclinic
_space_group_IT_number 14
_space_group_name_Hall '-P 2yn'
_space_group_name_H-M_alt 'P 1 21/n 1'
_atom_sites_solution_hydrogens mixed
_audit_creation_method SHELXL-2016/6
_cell_angle_alpha 90
_cell_angle_beta 105.941(6)
_cell_angle_gamma 90
_cell_formula_units_Z 4
_cell_length_a 12.3716(6)
_cell_length_b 9.6865(3)
_cell_length_c 20.7826(13)
_cell_measurement_reflns_used 15388
_cell_measurement_temperature 150(2)
_cell_measurement_theta_max 30.00
_cell_measurement_theta_min 3.425
_cell_volume 2394.8(2)
_computing_cell_refinement 'Crysalis, Oxford Diffraction'
_computing_data_collection 'Crysalis, Oxford Diffraction'
_computing_data_reduction 'Crysalis, Oxford Diffraction'
_computing_molecular_graphics PLATON(Spek,2004)
_computing_publication_material 'SHELXL-2016/6, PLATON, WINGX (Ferrugia, 2012)'
_computing_structure_refinement 'SHELXL-2016/6 (Sheldrick, 2016)'
_computing_structure_solution 'SHELXS-97 (Sheldrick, 2008)'
_diffrn_ambient_temperature 150(2)
_diffrn_measured_fraction_theta_full 0.982
_diffrn_measured_fraction_theta_max 0.977
_diffrn_measurement_device 'Oxford Diffaction X-Calibor System'
_diffrn_measurement_method '321 frames, counting time 10 s.'
_diffrn_radiation_type MoK\a
_diffrn_radiation_wavelength 0.71073
_diffrn_reflns_av_R_equivalents 0.0508
_diffrn_reflns_av_unetI/netI 0.0772
_diffrn_reflns_Laue_measured_fraction_full 0.982
_diffrn_reflns_Laue_measured_fraction_max 0.977
_diffrn_reflns_limit_h_max 17
_diffrn_reflns_limit_h_min -16
_diffrn_reflns_limit_k_max 5
_diffrn_reflns_limit_k_min -13
_diffrn_reflns_limit_l_max 29
_diffrn_reflns_limit_l_min -27
_diffrn_reflns_number 15388
_diffrn_reflns_point_group_measured_fraction_full 0.982
_diffrn_reflns_point_group_measured_fraction_max 0.977
_diffrn_reflns_theta_full 25.242
_diffrn_reflns_theta_max 29.999
_diffrn_reflns_theta_min 3.425
_diffrn_standards_decay_% n/a
_diffrn_standards_interval_count n/a
_diffrn_standards_interval_time n/a
_exptl_absorpt_coefficient_mu 8.023
_exptl_absorpt_correction_T_max 1.000
_exptl_absorpt_correction_T_min 0.793
_exptl_absorpt_correction_type empirical
_exptl_absorpt_process_details 'ABSPACK, Oxford Diffraction Ltd'
_exptl_crystal_colour black
_exptl_crystal_density_diffrn 2.054
_exptl_crystal_description block
_exptl_crystal_F_000 1432
_exptl_crystal_size_max 0.23
_exptl_crystal_size_mid 0.19
_exptl_crystal_size_min 0.19
_refine_diff_density_max 1.838
_refine_diff_density_min -2.115
_refine_diff_density_rms 0.189
_refine_ls_extinction_method none
_refine_ls_goodness_of_fit_ref 1.094
_refine_ls_hydrogen_treatment mixed
_refine_ls_matrix_type full
_refine_ls_number_parameters 326
_refine_ls_number_reflns 6823
_refine_ls_number_restraints 5
_refine_ls_restrained_S_all 1.094
_refine_ls_R_factor_all 0.0798
_refine_ls_R_factor_gt 0.0538
_refine_ls_shift/su_max 0.000
_refine_ls_shift/su_mean 0.000
_refine_ls_structure_factor_coef Fsqd
_refine_ls_weighting_details 'w=1/[\s^2^(Fo^2^)+(0.0309P)^2^] where P=(Fo^2^+2Fc^2^)/3'
_refine_ls_weighting_scheme calc
_refine_ls_wR_factor_gt 0.0916
_refine_ls_wR_factor_ref 0.0987
_reflns_Friedel_coverage 0.000
_reflns_number_gt 5172
_reflns_number_total 6823
_reflns_threshold_expression 'I > 2\s(I)'
_cod_data_source_file ao8b02025_si_001.cif
_cod_data_source_block 1
_cod_original_sg_symbol_H-M 'P 21/n'
_cod_database_code 4515881
_shelx_shelxl_version_number 2016/6
_shelx_space_group_comment
;
The symmetry employed for this shelxl refinement is uniquely defined
by the following loop, which should always be used as a source of
symmetry information in preference to the above space-group names.
They are only intended as comments.
;

loop_
_space_group_symop_operation_xyz
'x, y, z'
'-x+1/2, y+1/2, -z+1/2'
'-x, -y, -z'
'x-1/2, -y-1/2, z-1/2'

loop_
_atom_site_label
_atom_site_type_symbol
_atom_site_fract_x
_atom_site_fract_y
_atom_site_fract_z
_atom_site_U_iso_or_equiv
_atom_site_adp_type
_atom_site_occupancy
_atom_site_site_symmetry_order
_atom_site_calc_flag
_atom_site_refinement_flags_posn
_atom_site_refinement_flags_adp
_atom_site_refinement_flags_occupancy
Pb1 Pb 0.09233(2) 0.06273(2) 0.20392(2) 0.02720(8) Uani 1 1 d D . .
Ni1 Ni -0.06458(6) -0.23731(7) 0.17055(4) 0.02025(17) Uani 1 1 d . . .
N1 N 0.4232(4) 0.1321(5) 0.2977(3) 0.0309(13) Uani 1 1 d . . .
C1 C 0.3667(5) 0.0352(6) 0.2864(3) 0.0312(16) Uani 1 1 d . . .
S1 S 0.28395(16) -0.10039(17) 0.27026(12) 0.0497(6) Uani 1 1 d . . .
O11 O 0.0261(3) -0.1119(4) 0.1261(2) 0.0236(9) Uani 1 1 d . . .
C12 C 0.0571(5) -0.1371(6) 0.0716(3) 0.0237(13) Uani 1 1 d . . .
C13 C 0.1420(5) -0.0556(6) 0.0554(4) 0.0320(16) Uani 1 1 d . . .
C14 C 0.1746(6) -0.0752(6) -0.0006(4) 0.0380(17) Uani 1 1 d . . .
H14 H 0.231149 -0.020214 -0.008642 0.046 Uiso 1 1 calc R U .
C15 C 0.1244(7) -0.1773(7) -0.0470(4) 0.0442(19) Uani 1 1 d . . .
H15 H 0.144821 -0.189005 -0.086478 0.053 Uiso 1 1 calc R U .
C16 C 0.0440(6) -0.2597(7) -0.0320(3) 0.0349(16) Uani 1 1 d . . .
H16 H 0.011447 -0.329465 -0.061783 0.042 Uiso 1 1 calc R U .
C17 C 0.0091(5) -0.2428(6) 0.0261(3) 0.0260(14) Uani 1 1 d . . .
C18 C -0.0777(5) -0.3359(6) 0.0341(3) 0.0280(15) Uani 1 1 d . . .
H18 H -0.108495 -0.394027 -0.001856 0.034 Uiso 1 1 calc R U .
N19 N -0.1174(4) -0.3482(5) 0.0848(3) 0.0233(11) Uani 1 1 d . . .
C20 C -0.2067(6) -0.4510(6) 0.0787(4) 0.0349(16) Uani 1 1 d . . .
H20A H -0.207369 -0.512532 0.041806 0.042 Uiso 1 1 calc R U .
H20B H -0.278767 -0.404382 0.068662 0.042 Uiso 1 1 calc R U .
C21 C -0.1909(6) -0.5350(6) 0.1421(4) 0.0405(19) Uani 1 1 d . . .
H21A H -0.236815 -0.617530 0.131672 0.049 Uiso 1 1 calc R U .
H21B H -0.112983 -0.564127 0.157432 0.049 Uiso 1 1 calc R U .
C22 C -0.2206(7) -0.4599(7) 0.1982(4) 0.0432(19) Uani 1 1 d . . .
H22A H -0.294944 -0.419969 0.181241 0.052 Uiso 1 1 calc R U .
H22B H -0.223862 -0.525950 0.232661 0.052 Uiso 1 1 calc R U .
N23 N -0.1404(4) -0.3489(5) 0.2285(3) 0.0284(13) Uani 1 1 d . . .
C24 C -0.1202(5) -0.3341(6) 0.2908(3) 0.0283(15) Uani 1 1 d . . .
H24 H -0.154242 -0.398101 0.312290 0.034 Uiso 1 1 calc R U .
C25 C -0.0504(5) -0.2302(6) 0.3342(3) 0.0221(13) Uani 1 1 d . . .
C26 C -0.0384(5) -0.2447(7) 0.4027(3) 0.0321(16) Uani 1 1 d . . .
H26 H -0.071819 -0.319594 0.417678 0.038 Uiso 1 1 calc R U .
C27 C 0.0211(6) -0.1515(8) 0.4484(4) 0.0400(18) Uani 1 1 d . . .
H27 H 0.028911 -0.163219 0.493837 0.048 Uiso 1 1 calc R U .
C28 C 0.0704(6) -0.0373(7) 0.4250(4) 0.0391(18) Uani 1 1 d . . .
H28 H 0.109973 0.027929 0.455277 0.047 Uiso 1 1 calc R U .
C29 C 0.0605(5) -0.0221(6) 0.3593(4) 0.0300(16) Uani 1 1 d . . .
C30 C 0.0016(5) -0.1197(6) 0.3107(3) 0.0220(13) Uani 1 1 d . . .
O31 O -0.0032(3) -0.1025(4) 0.2469(2) 0.0278(10) Uani 1 1 d . . .
O131 O 0.1858(4) 0.0446(4) 0.1035(3) 0.0344(11) Uani 1 1 d . . .
C132 C 0.2846(6) 0.1169(7) 0.0983(4) 0.045(2) Uani 1 1 d . . .
H13A H 0.341859 0.051418 0.096404 0.068 Uiso 1 1 calc R U .
H13B H 0.311391 0.175541 0.136578 0.068 Uiso 1 1 calc R U .
H13C H 0.266355 0.172042 0.058343 0.068 Uiso 1 1 calc R U .
O291 O 0.1044(4) 0.0868(4) 0.3325(3) 0.0364(12) Uani 1 1 d . . .
C292 C 0.1857(7) 0.1709(8) 0.3786(4) 0.059(2) Uani 1 1 d . . .
H29A H 0.151640 0.211618 0.410379 0.088 Uiso 1 1 calc R U .
H29B H 0.211391 0.242529 0.354477 0.088 Uiso 1 1 calc R U .
H29C H 0.248243 0.114809 0.401750 0.088 Uiso 1 1 calc R U .
C2 C -0.3064(6) -0.1336(7) 0.1314(4) 0.051(2) Uani 1 1 d . . .
N2 N -0.2145(5) -0.1138(6) 0.1382(3) 0.0343(14) Uani 1 1 d . . .
S21 S -0.4371(2) -0.1714(3) 0.13349(19) 0.0452(11) Uani 0.725(7) 1 d . . P
S22 S -0.4370(7) -0.1096(10) 0.0739(7) 0.077(5) Uani 0.275(7) 1 d . . P
O1 O -0.1058(5) 0.1680(6) 0.2121(4) 0.076(2) Uani 1 1 d D . .
H1 H -0.085(2) 0.209(7) 0.252(2) 0.091 Uiso 1 1 d D U .
H2 H -0.140(3) 0.090(3) 0.219(4) 0.091 Uiso 1 1 d D U .

loop_
_atom_site_aniso_label
_atom_site_aniso_U_11
_atom_site_aniso_U_22
_atom_site_aniso_U_33
_atom_site_aniso_U_23
_atom_site_aniso_U_13
_atom_site_aniso_U_12
Pb1 0.02455(13) 0.01848(10) 0.04131(17) -0.00211(10) 0.01367(11) -0.00428(10)
Ni1 0.0183(4) 0.0189(3) 0.0234(4) 0.0002(3) 0.0055(3) -0.0033(3)
N1 0.026(3) 0.026(3) 0.038(4) -0.002(2) 0.005(3) -0.002(2)
C1 0.022(3) 0.032(3) 0.036(4) -0.003(3) 0.002(3) 0.005(3)
S1 0.0344(11) 0.0258(8) 0.0864(18) -0.0088(9) 0.0123(11) -0.0063(8)
O11 0.021(2) 0.0250(18) 0.029(3) 0.0029(18) 0.0147(19) -0.0039(17)
C12 0.020(3) 0.024(3) 0.026(4) 0.007(2) 0.006(3) 0.010(2)
C13 0.024(3) 0.025(3) 0.049(5) 0.004(3) 0.013(3) 0.007(3)
C14 0.038(4) 0.036(3) 0.044(5) 0.010(3) 0.019(4) 0.005(3)
C15 0.057(5) 0.038(4) 0.043(5) 0.013(3) 0.022(4) 0.015(4)
C16 0.043(4) 0.040(4) 0.025(4) 0.005(3) 0.014(3) 0.007(3)
C17 0.031(3) 0.028(3) 0.019(3) 0.004(2) 0.006(3) 0.005(3)
C18 0.030(3) 0.029(3) 0.020(4) -0.005(3) -0.001(3) 0.000(3)
N19 0.026(3) 0.024(2) 0.019(3) 0.002(2) 0.003(2) -0.005(2)
C20 0.028(4) 0.040(4) 0.037(4) -0.013(3) 0.008(3) -0.013(3)
C21 0.042(4) 0.028(3) 0.047(5) -0.005(3) 0.005(4) -0.023(3)
C22 0.055(5) 0.041(4) 0.036(5) -0.002(3) 0.018(4) -0.025(4)
N23 0.025(3) 0.023(2) 0.034(4) 0.003(2) 0.004(3) -0.008(2)
C24 0.029(4) 0.023(3) 0.032(4) 0.009(3) 0.006(3) 0.004(2)
C25 0.017(3) 0.029(3) 0.020(3) 0.002(2) 0.004(3) 0.004(2)
C26 0.018(3) 0.046(4) 0.031(4) 0.005(3) 0.005(3) 0.009(3)
C27 0.032(4) 0.062(5) 0.024(4) -0.006(3) 0.003(3) 0.010(4)
C28 0.029(4) 0.050(4) 0.037(5) -0.019(3) 0.007(3) 0.004(3)
C29 0.021(3) 0.030(3) 0.040(5) -0.008(3) 0.010(3) 0.002(3)
C30 0.015(3) 0.027(3) 0.026(4) -0.005(3) 0.010(3) 0.002(2)
O31 0.028(2) 0.0218(19) 0.036(3) -0.0043(18) 0.012(2) -0.0111(17)
O131 0.025(2) 0.035(2) 0.048(3) 0.002(2) 0.019(2) -0.007(2)
C132 0.032(4) 0.044(4) 0.067(6) 0.001(4) 0.027(4) -0.017(3)
O291 0.037(3) 0.029(2) 0.042(3) -0.017(2) 0.010(2) -0.011(2)
C292 0.058(5) 0.060(5) 0.061(6) -0.028(4) 0.023(5) -0.029(4)
C2 0.032(4) 0.038(4) 0.076(7) -0.034(4) 0.001(4) 0.001(3)
N2 0.029(3) 0.038(3) 0.044(4) 0.007(3) 0.025(3) 0.003(3)
S21 0.0259(14) 0.0481(16) 0.064(3) -0.0102(15) 0.0163(14) -0.0085(11)
S22 0.039(5) 0.061(6) 0.109(11) -0.050(6) -0.018(5) 0.011(4)
O1 0.066(4) 0.070(4) 0.091(6) 0.018(4) 0.019(4) -0.005(3)

loop_
_atom_type_symbol
_atom_type_description
_atom_type_scat_dispersion_real
_atom_type_scat_dispersion_imag
_atom_type_scat_source
C C 0.0033 0.0016 'International Tables Vol C Tables 4.2.6.8 and 6.1.1.4'
H H 0.0000 0.0000 'International Tables Vol C Tables 4.2.6.8 and 6.1.1.4'
N N 0.0061 0.0033 'International Tables Vol C Tables 4.2.6.8 and 6.1.1.4'
O O 0.0106 0.0060 'International Tables Vol C Tables 4.2.6.8 and 6.1.1.4'
Pb Pb -3.3944 10.1111 'International Tables Vol C Tables 4.2.6.8 and 6.1.1.4'
Ni Ni 0.3393 1.1124 'International Tables Vol C Tables 4.2.6.8 and 6.1.1.4'
S S 0.1246 0.1234 'International Tables Vol C Tables 4.2.6.8 and 6.1.1.4'

loop_
_geom_angle_atom_site_label_1
_geom_angle_atom_site_label_2
_geom_angle_atom_site_label_3
_geom_angle
_geom_angle_site_symmetry_1
_geom_angle_site_symmetry_3
O31 Pb1 O11 69.24(15) . .
O31 Pb1 O291 64.13(14) . .
O11 Pb1 O291 132.65(13) . .
O31 Pb1 O131 129.61(14) . .
O11 Pb1 O131 63.37(13) . .
O291 Pb1 O131 152.11(14) . .
O31 Pb1 O1 70.60(16) . .
O11 Pb1 O1 99.55(18) . .
O291 Pb1 O1 72.77(18) . .
O131 Pb1 O1 132.28(18) . .
O31 Pb1 S1 82.85(11) . .
O11 Pb1 S1 91.17(10) . .
O291 Pb1 S1 75.69(11) . .
O131 Pb1 S1 81.99(11) . .
O1 Pb1 S1 145.27(15) . .
N19 Ni1 N23 98.6(2) . .
N19 Ni1 O31 170.45(19) . .
N23 Ni1 O31 90.7(2) . .
N19 Ni1 O11 90.12(19) . .
N23 Ni1 O11 171.0(2) . .
O31 Ni1 O11 80.62(17) . .
N19 Ni1 N1 89.8(2) . 2_545
N23 Ni1 N1 88.5(2) . 2_545
O31 Ni1 N1 92.36(19) . 2_545
O11 Ni1 N1 89.22(18) . 2_545
N19 Ni1 N2 88.7(2) . .
N23 Ni1 N2 89.0(2) . .
O31 Ni1 N2 89.5(2) . .
O11 Ni1 N2 93.53(18) . .
N1 Ni1 N2 176.9(2) 2_545 .
C1 N1 Ni1 162.3(5) . 2
N1 C1 S1 178.6(6) . .
C1 S1 Pb1 92.5(2) . .
C12 O11 Ni1 127.3(4) . .
C12 O11 Pb1 127.1(3) . .
Ni1 O11 Pb1 104.49(19) . .
O11 C12 C17 123.0(6) . .
O11 C12 C13 120.5(6) . .
C17 C12 C13 116.5(6) . .
C14 C13 O131 124.7(6) . .
C14 C13 C12 122.7(6) . .
O131 C13 C12 112.6(6) . .
C13 C14 C15 120.8(7) . .
C13 C14 H14 119.6 . .
C15 C14 H14 119.6 . .
C16 C15 C14 117.7(7) . .
C16 C15 H15 121.1 . .
C14 C15 H15 121.1 . .
C15 C16 C17 122.7(7) . .
C15 C16 H16 118.6 . .
C17 C16 H16 118.6 . .
C16 C17 C12 119.4(6) . .
C16 C17 C18 116.2(6) . .
C12 C17 C18 124.4(6) . .
N19 C18 C17 128.0(6) . .
N19 C18 H18 116.0 . .
C17 C18 H18 116.0 . .
C18 N19 C20 116.2(5) . .
C18 N19 Ni1 124.6(4) . .
C20 N19 Ni1 119.2(4) . .
N19 C20 C21 112.1(5) . .
N19 C20 H20A 109.2 . .
C21 C20 H20A 109.2 . .
N19 C20 H20B 109.2 . .
C21 C20 H20B 109.2 . .
H20A C20 H20B 107.9 . .
C22 C21 C20 114.4(6) . .
C22 C21 H21A 108.7 . .
C20 C21 H21A 108.7 . .
C22 C21 H21B 108.7 . .
C20 C21 H21B 108.7 . .
H21A C21 H21B 107.6 . .
N23 C22 C21 113.8(6) . .
N23 C22 H22A 108.8 . .
C21 C22 H22A 108.8 . .
N23 C22 H22B 108.8 . .
C21 C22 H22B 108.8 . .
H22A C22 H22B 107.7 . .
C24 N23 C22 116.2(6) . .
C24 N23 Ni1 123.8(4) . .
C22 N23 Ni1 119.9(5) . .
N23 C24 C25 129.0(6) . .
N23 C24 H24 115.5 . .
C25 C24 H24 115.5 . .
C26 C25 C30 120.0(6) . .
C26 C25 C24 116.0(6) . .
C30 C25 C24 123.9(6) . .
C27 C26 C25 121.8(7) . .
C27 C26 H26 119.1 . .
C25 C26 H26 119.1 . .
C26 C27 C28 118.6(7) . .
C26 C27 H27 120.7 . .
C28 C27 H27 120.7 . .
C29 C28 C27 120.5(6) . .
C29 C28 H28 119.8 . .
C27 C28 H28 119.8 . .
C28 C29 O291 124.0(6) . .
C28 C29 C30 122.1(6) . .
O291 C29 C30 113.8(6) . .
O31 C30 C25 123.1(5) . .
O31 C30 C29 120.0(5) . .
C25 C30 C29 116.9(6) . .
C30 O31 Ni1 127.3(3) . .
C30 O31 Pb1 126.0(3) . .
Ni1 O31 Pb1 105.3(2) . .
C13 O131 C132 117.2(6) . .
C13 O131 Pb1 116.2(4) . .
C132 O131 Pb1 126.1(4) . .
O131 C132 H13A 109.5 . .
O131 C132 H13B 109.5 . .
H13A C132 H13B 109.5 . .
O131 C132 H13C 109.5 . .
H13A C132 H13C 109.5 . .
H13B C132 H13C 109.5 . .
C29 O291 C292 116.6(6) . .
C29 O291 Pb1 115.0(4) . .
C292 O291 Pb1 124.0(5) . .
O291 C292 H29A 109.5 . .
O291 C292 H29B 109.5 . .
H29A C292 H29B 109.5 . .
O291 C292 H29C 109.5 . .
H29A C292 H29C 109.5 . .
H29B C292 H29C 109.5 . .
N2 C2 S21 171.1(9) . .
N2 C2 S22 141.4(10) . .
S21 C2 S22 47.5(5) . .
C2 N2 Ni1 134.4(6) . .
S22 S21 C2 69.0(5) . .
S21 S22 C2 63.6(5) . .
Pb1 O1 H1 101.3(17) . .
Pb1 O1 H2 99.8(16) . .
H1 O1 H2 105(3) . .

loop_
_geom_bond_atom_site_label_1
_geom_bond_atom_site_label_2
_geom_bond_distance
_geom_bond_site_symmetry_2
Pb1 O31 2.310(4) .
Pb1 O11 2.328(4) .
Pb1 O291 2.645(5) .
Pb1 O131 2.656(5) .
Pb1 O1 2.703(7) .
Pb1 S1 2.867(2) .
Ni1 N19 2.029(5) .
Ni1 N23 2.030(5) .
Ni1 O31 2.034(4) .
Ni1 O11 2.040(4) .
Ni1 N1 2.112(5) 2_545
Ni1 N2 2.154(6) .
N1 C1 1.155(8) .
C1 S1 1.642(7) .
O11 C12 1.315(7) .
C12 C17 1.409(8) .
C12 C13 1.426(9) .
C13 C14 1.346(10) .
C13 O131 1.392(8) .
C14 C15 1.401(10) .
C14 H14 0.9300 .
C15 C16 1.376(10) .
C15 H15 0.9300 .
C16 C17 1.399(9) .
C16 H16 0.9300 .
C17 C18 1.447(8) .
C18 N19 1.285(8) .
C18 H18 0.9300 .
N19 C20 1.466(7) .
C20 C21 1.515(10) .
C20 H20A 0.9700 .
C20 H20B 0.9700 .
C21 C22 1.502(10) .
C21 H21A 0.9700 .
C21 H21B 0.9700 .
C22 N23 1.482(8) .
C22 H22A 0.9700 .
C22 H22B 0.9700 .
N23 C24 1.256(8) .
C24 C25 1.464(8) .
C24 H24 0.9300 .
C25 C26 1.397(9) .
C25 C30 1.405(8) .
C26 C27 1.369(9) .
C26 H26 0.9300 .
C27 C28 1.413(10) .
C27 H27 0.9300 .
C28 C29 1.346(10) .
C28 H28 0.9300 .
C29 O291 1.372(8) .
C29 C30 1.428(8) .
C30 O31 1.321(7) .
O131 C132 1.437(7) .
C132 H13A 0.9600 .
C132 H13B 0.9600 .
C132 H13C 0.9600 .
O291 C292 1.436(8) .
C292 H29A 0.9600 .
C292 H29B 0.9600 .
C292 H29C 0.9600 .
C2 N2 1.123(8) .
C2 S21 1.670(8) .
C2 S22 1.741(11) .
S21 S22 1.375(14) .
O1 H1 0.88(2) .
O1 H2 0.90(2) .

loop_
_geom_hbond_atom_site_label_D
_geom_hbond_atom_site_label_H
_geom_hbond_atom_site_label_A
_geom_hbond_distance_DH
_geom_hbond_distance_HA
_geom_hbond_distance_DA
_geom_hbond_angle_DHA
_geom_hbond_site_symmetry_A
O1 H1 S21 0.88(2) 2.60(2) 3.473(8) 170(3) 2_455
O1 H2 O31 0.90(2) 2.48(3) 2.914(7) 110(2) .
O1 H2 N2 0.90(2) 2.59(6) 3.237(9) 130(6) .
